data_7151011
loop_
_publ_author_name
'Jones, Paul B.'
'Brinson, Robert G.'
'Sarma, Saurav J.'
'Elkazaz, Salwa'

_publ_section_title
;
 Observation of heavy atom effects in the development of water soluble
 caged 4-hydroxy-trans-2-nonenal
;
_journal_issue 22
_journal_name_full 'Organic &amp; Biomolecular Chemistry'
_journal_page_first 4204
_journal_page_last 4211
_journal_paper_doi 10.1039/B810954k
_journal_volume 6
_journal_year 2008
_chemical_formula_sum 'C15 H6 Br N O3'
_chemical_formula_weight 328.12
_chemical_name_systematic
;
?
;
_space_group_IT_number 2
_symmetry_cell_setting triclinic
_symmetry_space_group_name_Hall '-P 1'
_symmetry_space_group_name_H-M 'P -1'
_atom_sites_solution_hydrogens geom
_atom_sites_solution_primary direct
_atom_sites_solution_secondary difmap
_audit_creation_method SHELXTL
_cell_angle_alpha 69.902(6)
_cell_angle_beta 78.323(7)
_cell_angle_gamma 80.933(7)
_cell_formula_units_Z 2
_cell_length_a 5.835(3)
_cell_length_b 8.910(4)
_cell_length_c 12.876(5)
_cell_measurement_reflns_used 1373
_cell_measurement_temperature 193(2)
_cell_measurement_theta_max 25.306
_cell_measurement_theta_min 3.925
_cell_volume 612.8(5)
_computing_cell_refinement 'Bruker SMART'
_computing_data_collection 'Bruker SMART'
_computing_data_reduction 'Bruker SAINT'
_computing_molecular_graphics 'Bruker SHELXTL'
_computing_publication_material 'Bruker SHELXTL'
_computing_structure_refinement 'Bruker SHELXTL'
_computing_structure_solution 'Bruker SHELXTL'
_diffrn_ambient_temperature 193(2)
_diffrn_measured_fraction_theta_full 0.980
_diffrn_measured_fraction_theta_max 0.980
_diffrn_measurement_device_type 'Bruker APEX CCD area detector'
_diffrn_measurement_method 'phi and omega scans'
_diffrn_radiation_monochromator graphite
_diffrn_radiation_source 'fine-focus sealed tube'
_diffrn_radiation_type MoK\a
_diffrn_radiation_wavelength 0.71073
_diffrn_reflns_av_R_equivalents 0.0295
_diffrn_reflns_av_sigmaI/netI 0.0536
_diffrn_reflns_limit_h_max 7
_diffrn_reflns_limit_h_min -7
_diffrn_reflns_limit_k_max 11
_diffrn_reflns_limit_k_min -11
_diffrn_reflns_limit_l_max 17
_diffrn_reflns_limit_l_min -17
_diffrn_reflns_number 5743
_diffrn_reflns_theta_full 28.28
_diffrn_reflns_theta_max 28.28
_diffrn_reflns_theta_min 3.93
_diffrn_standards_decay_% 0
_exptl_absorpt_coefficient_mu 3.359
_exptl_absorpt_correction_T_max 0.9059
_exptl_absorpt_correction_T_min 0.4994
_exptl_absorpt_correction_type multi-scan
_exptl_absorpt_process_details
;
Data were corrected for absorption effects using the
multi-scan technique (SADABS). The ratio of minimum
to maximum apparent transmission: 0.782445
;
_exptl_crystal_colour yellow
_exptl_crystal_density_diffrn 1.778
_exptl_crystal_density_method 'not measured'
_exptl_crystal_description needle
_exptl_crystal_F_000 324
_exptl_crystal_size_max 0.24
_exptl_crystal_size_mid 0.07
_exptl_crystal_size_min 0.03
_refine_diff_density_max 0.705
_refine_diff_density_min -0.365
_refine_diff_density_rms 0.090
_refine_ls_extinction_method none
_refine_ls_goodness_of_fit_ref 1.005
_refine_ls_hydrogen_treatment mixed
_refine_ls_matrix_type full
_refine_ls_number_parameters 185
_refine_ls_number_reflns 2979
_refine_ls_number_restraints 0
_refine_ls_restrained_S_all 1.005
_refine_ls_R_factor_all 0.0602
_refine_ls_R_factor_gt 0.0428
_refine_ls_shift/su_max 0.001
_refine_ls_shift/su_mean 0.000
_refine_ls_structure_factor_coef Fsqd
_refine_ls_weighting_details 'calc w=1/[\s^2^(Fo^2^)+(0.0501P)^2^+0.0000P] where P=(Fo^2^+2Fc^2^)/3'
_refine_ls_weighting_scheme calc
_refine_ls_wR_factor_gt 0.0924
_refine_ls_wR_factor_ref 0.0999
_reflns_number_gt 2314
_reflns_number_total 2979
_reflns_threshold_expression >2sigma(I)
_cod_data_source_file B810954k.txt
_cod_data_source_block a01i2f
_cod_depositor_comments
;
The following automatic conversions were performed:
'_symmetry_cell_setting' value 'Triclinic' changed to 'triclinic'
according to '/home/saulius/struct/CIF-dictionaries/cif_core.dic'
dictionary named 'cif_core.dic' version 2.4.1 from 2010-06-29.

Automatic conversion script
Id: cif_fix_enum 1527 2010-12-29 10:47:43Z saulius 
;
_cod_original_sg_symbol_H-M P-1
_cod_database_code 7151011

loop_
_symmetry_equiv_pos_as_xyz
'x, y, z'
'-x, -y, -z'

loop_
_atom_site_label
_atom_site_type_symbol
_atom_site_fract_x
_atom_site_fract_y
_atom_site_fract_z
_atom_site_U_iso_or_equiv
_atom_site_adp_type
_atom_site_occupancy
_atom_site_symmetry_multiplicity
_atom_site_calc_flag
_atom_site_refinement_flags
_atom_site_disorder_assembly
_atom_site_disorder_group
Br Br 0.34439(6) 0.19863(4) 0.55894(2) 0.04218(14) Uani 1 1 d . . .
O1 O 0.1725(4) 0.1033(3) 0.80444(18) 0.0302(5) Uani 1 1 d . . .
H1 H 0.133(8) 0.077(6) 0.880(4) 0.088(16) Uiso 1 1 d . . .
O2 O 0.1721(4) 0.0792(3) 1.00854(16) 0.0332(5) Uani 1 1 d . . .
O3 O 0.9079(4) 0.4272(3) 0.89229(18) 0.0383(5) Uani 1 1 d . . .
N N 1.0698(5) 0.5646(4) 0.6343(2) 0.0392(6) Uani 1 1 d . . .
C1 C 0.4615(5) 0.2481(4) 0.6683(2) 0.0272(6) Uani 1 1 d . . .
C2 C 0.3548(5) 0.1910(3) 0.7805(2) 0.0251(6) Uani 1 1 d . . .
C3 C 0.4417(5) 0.2287(3) 0.8625(2) 0.0224(6) Uani 1 1 d . . .
C4 C 0.3321(5) 0.1676(3) 0.9806(2) 0.0229(6) Uani 1 1 d . . .
C5 C 0.4195(5) 0.2095(3) 1.0662(2) 0.0244(6) Uani 1 1 d . . .
C6 C 0.3087(5) 0.1583(4) 1.1772(2) 0.0280(6) Uani 1 1 d . . .
H6 H 0.1744 0.1003 1.1971 0.034 Uiso 1 1 calc R . .
C7 C 0.3950(6) 0.1923(4) 1.2585(2) 0.0332(7) Uani 1 1 d . . .
H7 H 0.3199 0.1570 1.3343 0.040 Uiso 1 1 calc R . .
C8 C 0.5916(6) 0.2781(4) 1.2296(3) 0.0343(7) Uani 1 1 d . . .
H8 H 0.6505 0.3002 1.2859 0.041 Uiso 1 1 calc R . .
C9 C 0.7011(5) 0.3309(4) 1.1195(2) 0.0292(6) Uani 1 1 d . . .
H9 H 0.8349 0.3892 1.1004 0.035 Uiso 1 1 calc R . .
C10 C 0.6152(5) 0.2986(3) 1.0362(2) 0.0242(6) Uani 1 1 d . . .
C11 C 0.7330(5) 0.3558(3) 0.9183(2) 0.0254(6) Uani 1 1 d . . .
C12 C 0.6336(5) 0.3222(3) 0.8307(2) 0.0225(6) Uani 1 1 d . . .
C13 C 0.7336(5) 0.3793(3) 0.7182(2) 0.0268(6) Uani 1 1 d . . .
C14 C 0.6453(5) 0.3415(4) 0.6368(2) 0.0293(6) Uani 1 1 d . . .
H14 H 0.7133 0.3808 0.5601 0.035 Uiso 1 1 calc R . .
C15 C 0.9241(5) 0.4824(4) 0.6769(2) 0.0306(7) Uani 1 1 d . . .

loop_
_atom_site_aniso_label
_atom_site_aniso_U_11
_atom_site_aniso_U_22
_atom_site_aniso_U_33
_atom_site_aniso_U_23
_atom_site_aniso_U_13
_atom_site_aniso_U_12
Br 0.0578(2) 0.0535(2) 0.02424(17) -0.01613(15) -0.01117(14) -0.01707(17)
O1 0.0335(11) 0.0362(12) 0.0264(11) -0.0117(10) -0.0065(9) -0.0133(9)
O2 0.0372(11) 0.0420(13) 0.0245(10) -0.0099(9) -0.0018(9) -0.0215(10)
O3 0.0371(12) 0.0506(14) 0.0319(11) -0.0107(11) -0.0035(9) -0.0261(10)
N 0.0388(15) 0.0527(18) 0.0268(13) -0.0113(13) 0.0022(11) -0.0203(14)
C1 0.0332(15) 0.0328(16) 0.0202(13) -0.0123(12) -0.0098(11) -0.0009(13)
C2 0.0269(14) 0.0262(15) 0.0246(13) -0.0085(12) -0.0064(11) -0.0057(12)
C3 0.0223(13) 0.0244(14) 0.0206(13) -0.0061(11) -0.0047(10) -0.0037(11)
C4 0.0259(13) 0.0234(14) 0.0215(13) -0.0080(11) -0.0042(10) -0.0056(11)
C5 0.0265(14) 0.0260(15) 0.0229(13) -0.0090(12) -0.0046(11) -0.0051(12)
C6 0.0300(15) 0.0320(16) 0.0235(14) -0.0110(12) -0.0019(11) -0.0056(13)
C7 0.0440(18) 0.0370(18) 0.0215(14) -0.0123(13) -0.0053(13) -0.0060(14)
C8 0.0472(18) 0.0382(18) 0.0264(15) -0.0167(14) -0.0138(13) -0.0048(15)
C9 0.0312(15) 0.0299(16) 0.0306(15) -0.0120(13) -0.0070(12) -0.0074(13)
C10 0.0270(14) 0.0240(14) 0.0238(13) -0.0091(12) -0.0065(11) -0.0024(11)
C11 0.0283(14) 0.0253(15) 0.0250(14) -0.0080(12) -0.0055(11) -0.0083(12)
C12 0.0240(13) 0.0222(14) 0.0228(13) -0.0083(11) -0.0051(10) -0.0023(11)
C13 0.0261(14) 0.0274(15) 0.0253(14) -0.0063(12) -0.0021(11) -0.0061(12)
C14 0.0345(16) 0.0328(16) 0.0185(13) -0.0056(12) -0.0014(11) -0.0070(13)
C15 0.0314(15) 0.0372(17) 0.0219(14) -0.0087(13) -0.0008(12) -0.0055(14)

loop_
_atom_type_symbol
_atom_type_description
_atom_type_scat_dispersion_real
_atom_type_scat_dispersion_imag
_atom_type_scat_source
C C 0.0033 0.0016 'International Tables Vol C Tables 4.2.6.8 and 6.1.1.4'
H H 0.0000 0.0000 'International Tables Vol C Tables 4.2.6.8 and 6.1.1.4'
N N 0.0061 0.0033 'International Tables Vol C Tables 4.2.6.8 and 6.1.1.4'
O O 0.0106 0.0060 'International Tables Vol C Tables 4.2.6.8 and 6.1.1.4'
Br Br -0.2901 2.4595 'International Tables Vol C Tables 4.2.6.8 and 6.1.1.4'

loop_
_geom_angle_atom_site_label_1
_geom_angle_atom_site_label_2
_geom_angle_atom_site_label_3
_geom_angle
_geom_angle_site_symmetry_1
_geom_angle_site_symmetry_3
_geom_angle_publ_flag
C2 O1 H1 103(3) . . ?
C14 C1 C2 121.2(2) . . ?
C14 C1 Br 119.8(2) . . ?
C2 C1 Br 119.0(2) . . ?
O1 C2 C1 117.7(2) . . ?
O1 C2 C3 123.2(2) . . ?
C1 C2 C3 119.0(2) . . ?
C12 C3 C2 119.9(2) . . ?
C12 C3 C4 120.7(2) . . ?
C2 C3 C4 119.3(2) . . ?
O2 C4 C3 120.4(2) . . ?
O2 C4 C5 120.2(2) . . ?
C3 C4 C5 119.5(2) . . ?
C6 C5 C10 120.2(3) . . ?
C6 C5 C4 119.5(3) . . ?
C10 C5 C4 120.3(2) . . ?
C7 C6 C5 119.8(3) . . ?
C7 C6 H6 120.1 . . ?
C5 C6 H6 120.1 . . ?
C6 C7 C8 120.3(3) . . ?
C6 C7 H7 119.8 . . ?
C8 C7 H7 119.8 . . ?
C9 C8 C7 120.3(3) . . ?
C9 C8 H8 119.9 . . ?
C7 C8 H8 119.9 . . ?
C8 C9 C10 120.2(3) . . ?
C8 C9 H9 119.9 . . ?
C10 C9 H9 119.9 . . ?
C9 C10 C5 119.3(3) . . ?
C9 C10 C11 119.9(2) . . ?
C5 C10 C11 120.8(2) . . ?
O3 C11 C10 121.2(3) . . ?
O3 C11 C12 120.2(3) . . ?
C10 C11 C12 118.6(2) . . ?
C13 C12 C3 119.6(2) . . ?
C13 C12 C11 120.4(2) . . ?
C3 C12 C11 119.9(2) . . ?
C12 C13 C14 120.1(3) . . ?
C12 C13 C15 123.6(3) . . ?
C14 C13 C15 116.3(3) . . ?
C1 C14 C13 120.1(3) . . ?
C1 C14 H14 119.9 . . ?
C13 C14 H14 119.9 . . ?
N C15 C13 173.2(3) . . ?

loop_
_geom_bond_atom_site_label_1
_geom_bond_atom_site_label_2
_geom_bond_distance
_geom_bond_site_symmetry_2
_geom_bond_publ_flag
Br C1 1.886(3) . ?
O1 C2 1.342(3) . ?
O1 H1 0.91(5) . ?
O2 C4 1.234(3) . ?
O3 C11 1.216(3) . ?
N C15 1.137(4) . ?
C1 C14 1.371(4) . ?
C1 C2 1.402(4) . ?
C2 C3 1.414(4) . ?
C3 C12 1.411(4) . ?
C3 C4 1.472(4) . ?
C4 C5 1.477(4) . ?
C5 C6 1.392(4) . ?
C5 C10 1.407(4) . ?
C6 C7 1.386(4) . ?
C6 H6 0.9500 . ?
C7 C8 1.396(4) . ?
C7 H7 0.9500 . ?
C8 C9 1.381(4) . ?
C8 H8 0.9500 . ?
C9 C10 1.401(4) . ?
C9 H9 0.9500 . ?
C10 C11 1.481(4) . ?
C11 C12 1.499(4) . ?
C12 C13 1.395(4) . ?
C13 C14 1.411(4) . ?
C13 C15 1.452(4) . ?
C14 H14 0.9500 . ?

loop_
_geom_hbond_atom_site_label_D
_geom_hbond_atom_site_label_H
_geom_hbond_atom_site_label_A
_geom_hbond_distance_DH
_geom_hbond_distance_HA
_geom_hbond_distance_DA
_geom_hbond_angle_DHA
_geom_hbond_site_symmetry_A
O1 H1 O2 0.91(5) 1.72(5) 2.562(3) 152(5) .
O1 H1 O2 0.91(5) 2.35(5) 2.977(3) 126(4) 2_557

loop_
_geom_torsion_atom_site_label_1
_geom_torsion_atom_site_label_2
_geom_torsion_atom_site_label_3
_geom_torsion_atom_site_label_4
_geom_torsion
_geom_torsion_site_symmetry_1
_geom_torsion_site_symmetry_2
_geom_torsion_site_symmetry_3
_geom_torsion_site_symmetry_4
_geom_torsion_publ_flag
C14 C1 C2 O1 178.6(3) . . . . ?
Br C1 C2 O1 -0.1(4) . . . . ?
C14 C1 C2 C3 -1.0(4) . . . . ?
Br C1 C2 C3 -179.7(2) . . . . ?
O1 C2 C3 C12 -179.7(3) . . . . ?
C1 C2 C3 C12 -0.2(4) . . . . ?
O1 C2 C3 C4 1.1(4) . . . . ?
C1 C2 C3 C4 -179.3(3) . . . . ?
C12 C3 C4 O2 -176.3(3) . . . . ?
C2 C3 C4 O2 2.8(4) . . . . ?
C12 C3 C4 C5 2.0(4) . . . . ?
C2 C3 C4 C5 -178.8(2) . . . . ?
O2 C4 C5 C6 -4.8(4) . . . . ?
C3 C4 C5 C6 176.9(3) . . . . ?
O2 C4 C5 C10 174.4(3) . . . . ?
C3 C4 C5 C10 -3.9(4) . . . . ?
C10 C5 C6 C7 -1.5(4) . . . . ?
C4 C5 C6 C7 177.7(3) . . . . ?
C5 C6 C7 C8 0.3(5) . . . . ?
C6 C7 C8 C9 0.5(5) . . . . ?
C7 C8 C9 C10 0.0(5) . . . . ?
C8 C9 C10 C5 -1.2(4) . . . . ?
C8 C9 C10 C11 179.9(3) . . . . ?
C6 C5 C10 C9 1.9(4) . . . . ?
C4 C5 C10 C9 -177.3(3) . . . . ?
C6 C5 C10 C11 -179.2(3) . . . . ?
C4 C5 C10 C11 1.7(4) . . . . ?
C9 C10 C11 O3 2.0(4) . . . . ?
C5 C10 C11 O3 -177.0(3) . . . . ?
C9 C10 C11 C12 -178.7(3) . . . . ?
C5 C10 C11 C12 2.3(4) . . . . ?
C2 C3 C12 C13 1.2(4) . . . . ?
C4 C3 C12 C13 -179.7(2) . . . . ?
C2 C3 C12 C11 -177.2(2) . . . . ?
C4 C3 C12 C11 2.0(4) . . . . ?
O3 C11 C12 C13 -3.2(4) . . . . ?
C10 C11 C12 C13 177.5(3) . . . . ?
O3 C11 C12 C3 175.1(3) . . . . ?
C10 C11 C12 C3 -4.2(4) . . . . ?
C3 C12 C13 C14 -1.0(4) . . . . ?
C11 C12 C13 C14 177.3(3) . . . . ?
C3 C12 C13 C15 177.1(3) . . . . ?
C11 C12 C13 C15 -4.6(4) . . . . ?
C2 C1 C14 C13 1.2(4) . . . . ?
Br C1 C14 C13 179.9(2) . . . . ?
C12 C13 C14 C1 -0.2(4) . . . . ?
C15 C13 C14 C1 -178.4(3) . . . . ?
C12 C13 C15 N -172(3) . . . . ?
C14 C13 C15 N 6(3) . . . . ?

loop_
_cod_related_entry_id
_cod_related_entry_database
_cod_related_entry_code
1 ChemSpider 30653440
